data_7058484
loop_
_publ_author_name
'Kuchar, Julia'
'Rust, J\"org'
'Lehmann, Christian W.'
'Mohr, Fabian'

_publ_section_title
;
 Acylseleno- and acylthioureato complexes of gold(i) N-heterocyclic
 carbenes
;
_journal_issue 27
_journal_name_full 'New Journal of Chemistry'
_journal_page_first 10750
_journal_paper_doi 10.1039/C9NJ02229E
_journal_volume 43
_journal_year 2019
_chemical_absolute_configuration rmad
_chemical_formula_moiety 'C39 H50 Au N5 O3 S'
_chemical_formula_sum 'C39 H50 Au N5 O3 S'
_chemical_formula_weight 865.86
_chemical_properties_physical none
_space_group_crystal_system monoclinic
_space_group_IT_number 15
_space_group_name_Hall '-C 2yc'
_space_group_name_H-M_alt 'C 1 2/c 1'
_symmetry_cell_setting monoclinic
_symmetry_Int_Tables_number 15
_symmetry_space_group_name_Hall '-C 2yc'
_symmetry_space_group_name_H-M 'C 1 2/c 1'
_atom_sites_solution_hydrogens geom
_atom_sites_solution_primary direct
_atom_sites_solution_secondary difmap
_audit_block_code JK533
_audit_creation_date 2018-06-06
_audit_creation_method
;
Olex2 1.2
(compiled 2018.05.29 svn.r3508 for OlexSys, GUI svn.r5506)
;
_audit_update_record
;
2019-04-03 deposited with the CCDC.    2019-06-13 downloaded from the CCDC.
;
_cell_angle_alpha 90
_cell_angle_beta 107.145(18)
_cell_angle_gamma 90
_cell_formula_units_Z 24
_cell_length_a 33.860(7)
_cell_length_b 36.211(7)
_cell_length_c 19.899(3)
_cell_measurement_reflns_used 182951
_cell_measurement_temperature 100(2)
_cell_measurement_theta_max 32.4998
_cell_measurement_theta_min 2.6485
_cell_volume 23314(8)
_computing_cell_refinement 'REVALCCD V. 1.6, 2008'
_computing_data_collection 'DATCOL (Bruker AXS, 2006)'
_computing_data_reduction 'REVALCCD V. 1.6, 2008'
_computing_molecular_graphics 'DIAMOND (Crystal Impact GbR, 1997-2013)'
_computing_publication_material 'Olex2 (Dolomanov et al., 2009)'
_computing_structure_refinement 'SHELXL (Sheldrick, 2013)'
_computing_structure_solution 'SHELXS (Sheldrick, 2013)'
_diffrn_ambient_temperature 100(2)
_diffrn_detector_area_resol_mean 18.02
_diffrn_measured_fraction_theta_full 0.998
_diffrn_measured_fraction_theta_max 0.997
_diffrn_measurement_device_type 'Bruker AXS Enraf-Nonius KappaCCD'
_diffrn_measurement_method 'CCD \f- and \w-scans'
_diffrn_radiation_monochromator 'Incoatec Helios focusing multilayer optics'
_diffrn_radiation_source '0.2 x 2mm^2^ focus rotating anode'
_diffrn_radiation_type MoK\a
_diffrn_radiation_wavelength 0.71073
_diffrn_reflns_av_R_equivalents 0.1649
_diffrn_reflns_av_unetI/netI 0.1352
_diffrn_reflns_Laue_measured_fraction_full 0.998
_diffrn_reflns_Laue_measured_fraction_max 0.997
_diffrn_reflns_limit_h_max 44
_diffrn_reflns_limit_h_min -45
_diffrn_reflns_limit_k_max 47
_diffrn_reflns_limit_k_min -48
_diffrn_reflns_limit_l_max 26
_diffrn_reflns_limit_l_min -26
_diffrn_reflns_number 133811
_diffrn_reflns_point_group_measured_fraction_full 0.998
_diffrn_reflns_point_group_measured_fraction_max 0.997
_diffrn_reflns_theta_full 25.242
_diffrn_reflns_theta_max 28.300
_diffrn_reflns_theta_min 2.646
_diffrn_standards_number 0
_exptl_absorpt_coefficient_mu 3.882
_exptl_absorpt_correction_T_max 0.91446
_exptl_absorpt_correction_T_min 0.77544
_exptl_absorpt_correction_type gaussian
_exptl_absorpt_process_details 'SADABS (Bruker AXS, 2012)'
_exptl_crystal_colour colourless
_exptl_crystal_density_diffrn 1.480
_exptl_crystal_description plate
_exptl_crystal_F_000 10512
_exptl_crystal_recrystallization_method 'Re-crystallisation from solvent:  see paper'
_exptl_crystal_size_max 0.10
_exptl_crystal_size_mid 0.05
_exptl_crystal_size_min 0.04
_refine_diff_density_max 1.398
_refine_diff_density_min -2.025
_refine_diff_density_rms 0.186
_refine_ls_extinction_method none
_refine_ls_goodness_of_fit_ref 1.007
_refine_ls_hydrogen_treatment constr
_refine_ls_matrix_type full
_refine_ls_number_parameters 1350
_refine_ls_number_reflns 28915
_refine_ls_number_restraints 0
_refine_ls_restrained_S_all 1.007
_refine_ls_R_factor_all 0.1559
_refine_ls_R_factor_gt 0.0659
_refine_ls_shift/su_max 0.002
_refine_ls_shift/su_mean 0.000
_refine_ls_structure_factor_coef Fsqd
_refine_ls_weighting_details 'w=1/[\s^2^(Fo^2^)+(0.0381P)^2^] where P=(Fo^2^+2Fc^2^)/3'
_refine_ls_weighting_scheme calc
_refine_ls_wR_factor_gt 0.1048
_refine_ls_wR_factor_ref 0.1315
_reflns_Friedel_coverage 0.000
_reflns_number_gt 14755
_reflns_number_total 28915
_reflns_threshold_expression 'I > 2\s(I)'
_cod_data_source_file c9nj02229e1.cif
_cod_data_source_block 11636sadabs
_cod_depositor_comments
;
The following automatic conversions were performed:

'_symmetry_cell_setting' value 'MONOCLINIC' changed to 'monoclinic'
according to
/home/data/users/saulius/crontab/automatic-downloads/rss-feeds/RSC/lib/dictionaries/cif_core.dic
dictionary named 'cif_core.dic' version 2.4.2 from 2011-04-26.

Automatic conversion script
Id: cif_fix_values 4973 2017-02-22 13:04:09Z antanas 

 Adding full bibliography for 7058484--7058486.cif.
;
_cod_original_sg_symbol_H-M C2/c
_cod_database_code 7058484
_shelx_space_group_comment
;
The symmetry employed for this shelxl refinement is uniquely defined
by the following loop, which should always be used as a source of
symmetry information in preference to the above space-group names.
They are only intended as comments.
;
_olex2_refinement_description
;
1. Fixed Uiso
 At 1.2 times of:
  All C(H) groups, All C(H,H) groups
 At 1.5 times of:
  All C(H,H,H) groups
2. Others
 Fixed Sof: O5B(0.5) O6B(0.5) O8B(0.5) O9B(0.5) O6A(0.5) O5A(0.5) O9A(0.5)
 O8A(0.5)
3.a Ternary CH refined with riding coordinates:
 C10A(H10A), C13A(H13A), C22A(H22A), C25A(H25A), C10B(H10B), C13B(H13B),
 C22B(H22B), C25B(H25B), C10C(H10C), C13C(H13C), C22C(H22C), C25C(H25C)
3.b Secondary CH2 refined with riding coordinates:
 C29A(H29E,H29F), C31A(H31E,H31F), C29B(H29A,H29B), C31B(H31A,H31B), C29C(H29C,
 H29D), C31C(H31C,H31D)
3.c Aromatic/amide H refined with riding coordinates:
 C2A(H2A), C3A(H3A), C6A(H6A), C7A(H7A), C8A(H8A), C18A(H18A), C19A(H19A),
 C20A(H20A), C35A(H35A), C36A(H36A), C38A(H38A), C39A(H39A), C2B(H2B), C3B(H3B),
  C6B(H6B), C7B(H7B), C8B(H8B), C18B(H18B), C19B(H19B), C20B(H20B), C35B(H35B),
 C36B(H36B), C38B(H38B), C39B(H39B), C2C(H2C), C3C(H3C), C6C(H6C), C7C(H7C),
 C8C(H8C), C18C(H18C), C19C(H19C), C20C(H20C), C35C(H35C), C36C(H36C),
 C38C(H38C), C39C(H39C)
3.d Idealised Me refined as rotating group:
 C11A(H11G,H11H,H11I), C12A(H12G,H12H,H12I), C14A(H14G,H14H,H14I), C15A(H15G,
 H15H,H15I), C23A(H23G,H23H,H23I), C24A(H24G,H24H,H24I), C26A(H26G,H26H,H26I),
 C27A(H27G,H27H,H27I), C30A(H30G,H30H,H30I), C32A(H32G,H32H,H32I), C11B(H11A,
 H11B,H11C), C12B(H12A,H12B,H12C), C14B(H14A,H14B,H14C), C15B(H15A,H15B,H15C),
 C23B(H23A,H23B,H23C), C24B(H24A,H24B,H24C), C26B(H26A,H26B,H26C), C27B(H27A,
 H27B,H27C), C30B(H30A,H30B,H30C), C32B(H32A,H32B,H32C), C11C(H11D,H11E,H11F),
 C12C(H12D,H12E,H12F), C14C(H14D,H14E,H14F), C15C(H15D,H15E,H15F), C23C(H23D,
 H23E,H23F), C24C(H24D,H24E,H24F), C26C(H26D,H26E,H26F), C27C(H27D,H27E,H27F),
 C30C(H30D,H30E,H30F), C32C(H32D,H32E,H32F)
;
_olex2_submission_special_instructions 'No special instructions were received'
_shelx_shelxl_version_number 2016/6

loop_
_space_group_symop_operation_xyz
'x, y, z'
'-x, y, -z+1/2'
'x+1/2, y+1/2, z'
'-x+1/2, y+1/2, -z+1/2'
'-x, -y, -z'
'x, -y, z-1/2'
'-x+1/2, -y+1/2, -z'
'x+1/2, -y+1/2, z-1/2'

loop_
_atom_site_label
_atom_site_type_symbol
_atom_site_fract_x
_atom_site_fract_y
_atom_site_fract_z
_atom_site_U_iso_or_equiv
_atom_site_adp_type
_atom_site_occupancy
_atom_site_site_symmetry_order
_atom_site_calc_flag
_atom_site_refinement_flags_posn
_atom_site_refinement_flags_occupancy
_atom_site_disorder_assembly
_atom_site_disorder_group
Au1 Au 0.16596(2) 0.83706(2) 0.19108(2) 0.01813(9) Uani 1 1 d . . . .
S1 S 0.16641(7) 0.84718(6) 0.30500(11) 0.0246(5) Uani 1 1 d . . . .
O1 O 0.12891(19) 0.91640(15) 0.3629(3) 0.0288(14) Uani 1 1 d . . . .
O2 O -0.0103(2) 1.0257(2) 0.0920(5) 0.064(2) Uani 1 1 d . . . .
O3 O 0.0129(2) 1.06058(19) 0.1814(4) 0.059(2) Uani 1 1 d . . . .
N1 N 0.1829(2) 0.85504(17) 0.0550(3) 0.0199(15) Uani 1 1 d . . . .
N2 N 0.1560(2) 0.80120(17) 0.0487(3) 0.0165(14) Uani 1 1 d . . . .
N3 N 0.0892(2) 0.87546(18) 0.2823(4) 0.0265(17) Uani 1 1 d . . . .
N4 N 0.0948(2) 0.81301(18) 0.2971(4) 0.0239(16) Uani 1 1 d . . . .
N5 N 0.0106(3) 1.0312(2) 0.1521(5) 0.041(2) Uani 1 1 d . . . .
C1A C 0.1679(2) 0.8302(2) 0.0938(4) 0.0185(19) Uani 1 1 d . . . .
C2A C 0.1797(3) 0.8416(2) -0.0121(4) 0.0201(19) Uani 1 1 d . . . .
H2A H 0.187276 0.854167 -0.048359 0.024 Uiso 1 1 calc R . . .
C3A C 0.1639(2) 0.8077(2) -0.0151(4) 0.0210(19) Uani 1 1 d . . . .
H3A H 0.158949 0.791067 -0.053676 0.025 Uiso 1 1 calc R . . .
C4A C 0.2017(3) 0.8906(2) 0.0788(5) 0.026(2) Uani 1 1 d . . . .
C5A C 0.1801(3) 0.9223(2) 0.0529(5) 0.0229(19) Uani 1 1 d . . . .
C6A C 0.2008(3) 0.9561(2) 0.0718(5) 0.034(2) Uani 1 1 d . . . .
H6A H 0.187084 0.978645 0.055221 0.041 Uiso 1 1 calc R . . .
C7A C 0.2408(3) 0.9563(3) 0.1143(6) 0.043(3) Uani 1 1 d . . . .
H7A H 0.254784 0.979315 0.124841 0.052 Uiso 1 1 calc R . . .
C8A C 0.2617(3) 0.9241(3) 0.1427(5) 0.036(3) Uani 1 1 d . . . .
H8A H 0.289061 0.925168 0.173752 0.044 Uiso 1 1 calc R . . .
C9A C 0.2420(3) 0.8904(2) 0.1246(5) 0.028(2) Uani 1 1 d . . . .
C10A C 0.1355(3) 0.9211(2) 0.0101(5) 0.032(2) Uani 1 1 d . . . .
H10A H 0.131680 0.898379 -0.019600 0.039 Uiso 1 1 calc R . . .
C11A C 0.1069(3) 0.9172(3) 0.0588(5) 0.038(3) Uani 1 1 d . . . .
H11G H 0.114467 0.894892 0.087678 0.056 Uiso 1 1 calc GR . . .
H11H H 0.078000 0.915329 0.029776 0.056 Uiso 1 1 calc GR . . .
H11I H 0.110176 0.938866 0.089462 0.056 Uiso 1 1 calc GR . . .
C12A C 0.1210(3) 0.9546(2) -0.0407(5) 0.047(3) Uani 1 1 d . . . .
H12G H 0.124829 0.977493 -0.013351 0.070 Uiso 1 1 calc GR . . .
H12H H 0.091730 0.951586 -0.066681 0.070 Uiso 1 1 calc GR . . .
H12I H 0.137384 0.955588 -0.073854 0.070 Uiso 1 1 calc GR . . .
C13A C 0.2652(3) 0.8545(2) 0.1534(4) 0.028(2) Uani 1 1 d . . . .
H13A H 0.244152 0.835531 0.155479 0.034 Uiso 1 1 calc R . . .
C14A C 0.2952(4) 0.8589(3) 0.2284(5) 0.056(3) Uani 1 1 d . . . .
H14G H 0.317107 0.876467 0.227349 0.084 Uiso 1 1 calc GR . . .
H14H H 0.307574 0.834942 0.245317 0.084 Uiso 1 1 calc GR . . .
H14I H 0.280071 0.868197 0.259907 0.084 Uiso 1 1 calc GR . . .
C15A C 0.2885(3) 0.8403(3) 0.1040(5) 0.042(3) Uani 1 1 d . . . .
H15G H 0.269269 0.837610 0.056539 0.063 Uiso 1 1 calc GR . . .
H15H H 0.300756 0.816214 0.120612 0.063 Uiso 1 1 calc GR . . .
H15I H 0.310332 0.857770 0.102906 0.063 Uiso 1 1 calc GR . . .
C16A C 0.1440(3) 0.7659(2) 0.0706(5) 0.024(2) Uani 1 1 d . . . .
C17A C 0.1769(3) 0.7419(2) 0.1048(4) 0.0211(19) Uani 1 1 d . . . .
C18A C 0.1649(3) 0.7082(2) 0.1277(5) 0.033(2) Uani 1 1 d . . . .
H18A H 0.185427 0.690727 0.150365 0.039 Uiso 1 1 calc R . . .
C19A C 0.1240(3) 0.7002(2) 0.1178(5) 0.038(3) Uani 1 1 d . . . .
H19A H 0.116741 0.677708 0.135772 0.046 Uiso 1 1 calc R . . .
C20A C 0.0935(3) 0.7240(2) 0.0825(5) 0.035(2) Uani 1 1 d . . . .
H20A H 0.065324 0.717270 0.074396 0.042 Uiso 1 1 calc R . . .
C21A C 0.1032(3) 0.7578(2) 0.0585(5) 0.029(2) Uani 1 1 d . . . .
C22A C 0.2217(3) 0.7503(2) 0.1135(5) 0.026(2) Uani 1 1 d . . . .
H22A H 0.223040 0.775601 0.094175 0.031 Uiso 1 1 calc R . . .
C23A C 0.2392(3) 0.7232(2) 0.0701(5) 0.033(2) Uani 1 1 d . . . .
H23G H 0.240002 0.698323 0.089696 0.049 Uiso 1 1 calc GR . . .
H23H H 0.267277 0.730845 0.071776 0.049 Uiso 1 1 calc GR . . .
H23I H 0.221603 0.723289 0.021231 0.049 Uiso 1 1 calc GR . . .
C24A C 0.2468(3) 0.7508(3) 0.1891(5) 0.038(3) Uani 1 1 d . . . .
H24G H 0.235013 0.768671 0.214744 0.057 Uiso 1 1 calc GR . . .
H24H H 0.275315 0.757841 0.192708 0.057 Uiso 1 1 calc GR . . .
H24I H 0.246624 0.726152 0.209401 0.057 Uiso 1 1 calc GR . . .
C25A C 0.0690(3) 0.7849(3) 0.0224(5) 0.030(2) Uani 1 1 d . . . .
H25A H 0.081984 0.805786 0.003586 0.037 Uiso 1 1 calc R . . .
C26A C 0.0367(3) 0.7670(3) -0.0398(6) 0.060(3) Uani 1 1 d . . . .
H26G H 0.050410 0.756312 -0.072224 0.090 Uiso 1 1 calc GR . . .
H26H H 0.016697 0.785655 -0.064403 0.090 Uiso 1 1 calc GR . . .
H26I H 0.022205 0.747418 -0.022319 0.090 Uiso 1 1 calc GR . . .
C27A C 0.0482(3) 0.8011(3) 0.0748(6) 0.059(3) Uani 1 1 d . . . .
H27G H 0.036887 0.781054 0.096476 0.089 Uiso 1 1 calc GR . . .
H27H H 0.025857 0.817770 0.049931 0.089 Uiso 1 1 calc GR . . .
H27I H 0.068672 0.814909 0.111337 0.089 Uiso 1 1 calc GR . . .
C28A C 0.1125(3) 0.8463(2) 0.2953(4) 0.026(2) Uani 1 1 d . . . .
C29A C 0.1169(3) 0.7783(2) 0.3116(4) 0.024(2) Uani 1 1 d . . . .
H29E H 0.106431 0.763789 0.344949 0.029 Uiso 1 1 calc R . . .
H29F H 0.146588 0.783341 0.334491 0.029 Uiso 1 1 calc R . . .
C30A C 0.1125(3) 0.7557(2) 0.2462(5) 0.034(2) Uani 1 1 d . . . .
H30G H 0.123802 0.769535 0.213751 0.050 Uiso 1 1 calc GR . . .
H30H H 0.083158 0.750522 0.223419 0.050 Uiso 1 1 calc GR . . .
H30I H 0.127544 0.732410 0.258835 0.050 Uiso 1 1 calc GR . . .
C31A C 0.0512(3) 0.8113(2) 0.2918(5) 0.035(2) Uani 1 1 d . . . .
H31E H 0.040214 0.786690 0.274026 0.042 Uiso 1 1 calc R . . .
H31F H 0.036045 0.830072 0.257756 0.042 Uiso 1 1 calc R . . .
C32A C 0.0440(3) 0.8181(3) 0.3628(6) 0.052(3) Uani 1 1 d . . . .
H32G H 0.014527 0.815075 0.358289 0.079 Uiso 1 1 calc GR . . .
H32H H 0.052607 0.843270 0.378629 0.079 Uiso 1 1 calc GR . . .
H32I H 0.060099 0.800359 0.397275 0.079 Uiso 1 1 calc GR . . .
C33A C 0.1018(3) 0.9093(2) 0.3082(5) 0.025(2) Uani 1 1 d . . . .
C34A C 0.0768(3) 0.9406(2) 0.2672(5) 0.028(2) Uani 1 1 d . . . .
C35A C 0.0511(3) 0.9360(3) 0.1988(5) 0.042(3) Uani 1 1 d . . . .
H35A H 0.048685 0.912209 0.177821 0.051 Uiso 1 1 calc R . . .
C36A C 0.0292(3) 0.9650(3) 0.1609(5) 0.041(3) Uani 1 1 d . . . .
H36A H 0.011335 0.961421 0.114683 0.049 Uiso 1 1 calc R . . .
C37A C 0.0341(3) 0.9992(3) 0.1920(5) 0.035(2) Uani 1 1 d . . . .
C38A C 0.0594(3) 1.0054(2) 0.2594(5) 0.032(2) Uani 1 1 d . . . .
H38A H 0.062047 1.029408 0.279660 0.039 Uiso 1 1 calc R . . .
C39A C 0.0808(3) 0.9760(2) 0.2961(5) 0.031(2) Uani 1 1 d . . . .
H39A H 0.098657 0.979750 0.342294 0.037 Uiso 1 1 calc R . . .
Au2 Au 0.33135(2) 0.66816(2) 0.30500(2) 0.01811(9) Uani 1 1 d . . . .
S2 S 0.33081(7) 0.68333(6) 0.19275(11) 0.0251(5) Uani 1 1 d . . . .
O4 O 0.3645(2) 0.75120(17) 0.1325(3) 0.0389(17) Uani 1 1 d . . . .
O5B O 0.4830(7) 0.8952(6) 0.3056(12) 0.061(7) Uiso 0.5 1 d . P A 2
O6B O 0.5083(6) 0.8535(5) 0.4012(11) 0.068(6) Uiso 0.5 1 d . P A 2
N6 N 0.3434(2) 0.63134(18) 0.4475(3) 0.0209(16) Uani 1 1 d . . . .
N7 N 0.3198(2) 0.68625(18) 0.4445(3) 0.0215(16) Uani 1 1 d . . . .
N8 N 0.4090(2) 0.70835(19) 0.2046(4) 0.0272(17) Uani 1 1 d . . . .
N9 N 0.4006(2) 0.6460(2) 0.2005(4) 0.0310(19) Uani 1 1 d . . . .
N10 N 0.4908(3) 0.8622(3) 0.3378(6) 0.062(3) Uani 1 1 d . . . .
C1B C 0.3313(3) 0.6604(2) 0.4049(4) 0.021(2) Uani 1 1 d . . . .
C2B C 0.3397(3) 0.6382(2) 0.5137(4) 0.0222(19) Uani 1 1 d . . . .
H2B H 0.346021 0.621530 0.552385 0.027 Uiso 1 1 calc R . . .
C3B C 0.3258(2) 0.6725(2) 0.5129(4) 0.022(2) Uani 1 1 d . . . .
H3B H 0.320763 0.685293 0.551248 0.026 Uiso 1 1 calc R . . .
C4B C 0.3565(3) 0.5965(2) 0.4266(4) 0.023(2) Uani 1 1 d . . . .
C5B C 0.3253(3) 0.5709(2) 0.3892(5) 0.030(2) Uani 1 1 d . . . .
C6B C 0.3388(3) 0.5374(2) 0.3707(5) 0.040(3) Uani 1 1 d . . . .
H6B H 0.319129 0.519903 0.345240 0.048 Uiso 1 1 calc R . . .
C7B C 0.3799(4) 0.5291(3) 0.3883(6) 0.047(3) Uani 1 1 d . . . .
H7B H 0.388237 0.505738 0.375407 0.056 Uiso 1 1 calc R . . .
C8B C 0.4098(3) 0.5538(3) 0.4246(5) 0.039(3) Uani 1 1 d . . . .
H8B H 0.438175 0.547149 0.436789 0.047 Uiso 1 1 calc R . . .
C9B C 0.3981(3) 0.5889(2) 0.4435(5) 0.030(2) Uani 1 1 d . . . .
C10B C 0.2804(3) 0.5801(2) 0.3722(5) 0.032(2) Uani 1 1 d . . . .
H10B H 0.277215 0.607326 0.364033 0.038 Uiso 1 1 calc R . . .
C11B C 0.2539(3) 0.5605(3) 0.3065(5) 0.050(3) Uani 1 1 d . . . .
H11A H 0.252488 0.534090 0.316306 0.074 Uiso 1 1 calc GR . . .
H11B H 0.266202 0.563844 0.268059 0.074 Uiso 1 1 calc GR . . .
H11C H 0.225964 0.570970 0.292810 0.074 Uiso 1 1 calc GR . . .
C12B C 0.2643(3) 0.5703(3) 0.4355(5) 0.051(3) Uani 1 1 d . . . .
H12A H 0.268215 0.543872 0.445814 0.076 Uiso 1 1 calc GR . . .
H12B H 0.234809 0.576336 0.423836 0.076 Uiso 1 1 calc GR . . .
H12C H 0.279635 0.584563 0.476842 0.076 Uiso 1 1 calc GR . . .
C13B C 0.4309(3) 0.6170(3) 0.4787(5) 0.043(3) Uani 1 1 d . . . .
H13B H 0.417842 0.635511 0.502896 0.051 Uiso 1 1 calc R . . .
C14B C 0.4677(3) 0.6003(3) 0.5338(6) 0.060(3) Uani 1 1 d . . . .
H14A H 0.457788 0.583851 0.564550 0.090 Uiso 1 1 calc GR . . .
H14B H 0.484456 0.620024 0.561974 0.090 Uiso 1 1 calc GR . . .
H14C H 0.484528 0.586115 0.510431 0.090 Uiso 1 1 calc GR . . .
C15B C 0.4453(3) 0.6375(3) 0.4235(6) 0.054(3) Uani 1 1 d . . . .
H15A H 0.461837 0.620806 0.403739 0.080 Uiso 1 1 calc GR . . .
H15B H 0.462229 0.658719 0.445258 0.080 Uiso 1 1 calc GR . . .
H15C H 0.421275 0.646057 0.385951 0.080 Uiso 1 1 calc GR . . .
C16B C 0.3012(3) 0.7214(2) 0.4171(4) 0.024(2) Uani 1 1 d . . . .
C17B C 0.3282(3) 0.7508(2) 0.4162(4) 0.026(2) Uani 1 1 d . . . .
C18B C 0.3086(3) 0.7835(2) 0.3864(4) 0.032(2) Uani 1 1 d . . . .
H18B H 0.325119 0.804088 0.382546 0.038 Uiso 1 1 calc R . . .
C19B C 0.2674(3) 0.7868(2) 0.3632(5) 0.039(3) Uani 1 1 d . . . .
H19B H 0.255448 0.809497 0.343298 0.047 Uiso 1 1 calc R . . .
C20B C 0.2423(3) 0.7577(3) 0.3677(5) 0.032(2) Uani 1 1 d . . . .
H20B H 0.213176 0.760909 0.352461 0.039 Uiso 1 1 calc R . . .
C21B C 0.2588(3) 0.7232(2) 0.3946(4) 0.025(2) Uani 1 1 d . . . .
C22B C 0.3748(3) 0.7479(2) 0.4438(5) 0.032(2) Uani 1 1 d . . . .
H22B H 0.381593 0.722420 0.463117 0.039 Uiso 1 1 calc R . . .
C23B C 0.3946(3) 0.7529(3) 0.3854(5) 0.046(3) Uani 1 1 d . . . .
H23A H 0.385414 0.733078 0.350690 0.070 Uiso 1 1 calc GR . . .
H23B H 0.424773 0.751888 0.405086 0.070 Uiso 1 1 calc GR . . .
H23C H 0.386533 0.776820 0.362590 0.070 Uiso 1 1 calc GR . . .
C24B C 0.3932(3) 0.7751(2) 0.5037(5) 0.037(2) Uani 1 1 d . . . .
H24A H 0.389828 0.800336 0.485277 0.055 Uiso 1 1 calc GR . . .
H24B H 0.422622 0.769740 0.524632 0.055 Uiso 1 1 calc GR . . .
H24C H 0.378811 0.772528 0.539636 0.055 Uiso 1 1 calc GR . . .
C25B C 0.2312(3) 0.6903(2) 0.3944(4) 0.027(2) Uani 1 1 d . . . .
H25B H 0.248719 0.670818 0.424584 0.032 Uiso 1 1 calc R . . .
C26B C 0.2147(3) 0.6746(3) 0.3209(5) 0.037(2) Uani 1 1 d . . . .
H26A H 0.198712 0.693535 0.289315 0.056 Uiso 1 1 calc GR . . .
H26B H 0.196914 0.653352 0.321766 0.056 Uiso 1 1 calc GR . . .
H26C H 0.237859 0.666648 0.304222 0.056 Uiso 1 1 calc GR . . .
C27B C 0.1963(3) 0.6993(3) 0.4255(5) 0.042(3) Uani 1 1 d . . . .
H27A H 0.177851 0.717582 0.395871 0.063 Uiso 1 1 calc GR . . .
H27B H 0.207874 0.709265 0.473027 0.063 Uiso 1 1 calc GR . . .
H27C H 0.180699 0.676728 0.427619 0.063 Uiso 1 1 calc GR . . .
C28B C 0.3839(3) 0.6799(2) 0.1992(4) 0.026(2) Uani 1 1 d . . . .
C29B C 0.3767(3) 0.6113(3) 0.1858(5) 0.041(3) Uani 1 1 d . . . .
H29A H 0.386492 0.596270 0.152347 0.049 Uiso 1 1 calc R . . .
H29B H 0.347182 0.617155 0.163297 0.049 Uiso 1 1 calc R . . .
C30B C 0.3808(3) 0.5890(3) 0.2519(5) 0.045(3) Uani 1 1 d . . . .
H30A H 0.366225 0.565458 0.239456 0.067 Uiso 1 1 calc GR . . .
H30B H 0.368672 0.602859 0.283342 0.067 Uiso 1 1 calc GR . . .
H30C H 0.410068 0.584334 0.275805 0.067 Uiso 1 1 calc GR . . .
C31B C 0.4450(3) 0.6424(2) 0.2071(5) 0.033(2) Uani 1 1 d . . . .
H31A H 0.455365 0.618514 0.229706 0.040 Uiso 1 1 calc R . . .
H31B H 0.460555 0.662423 0.237560 0.040 Uiso 1 1 calc R . . .
C32B C 0.4525(3) 0.6444(3) 0.1357(5) 0.045(3) Uani 1 1 d . . . .
H32A H 0.438649 0.623662 0.106564 0.068 Uiso 1 1 calc GR . . .
H32B H 0.482271 0.643191 0.141638 0.068 Uiso 1 1 calc GR . . .
H32C H 0.441458 0.667711 0.112612 0.068 Uiso 1 1 calc GR . . .
C33B C 0.3946(3) 0.7433(3) 0.1833(5) 0.030(2) Uani 1 1 d . . . .
C34B C 0.4213(3) 0.7741(2) 0.2248(5) 0.030(2) Uani 1 1 d . . . .
C35B C 0.4562(3) 0.7669(3) 0.2808(5) 0.037(2) Uani 1 1 d . . . .
H35B H 0.464503 0.742241 0.293632 0.044 Uiso 1 1 calc R . . .
C36B C 0.4785(3) 0.7962(3) 0.3176(6) 0.046(3) Uani 1 1 d . . . .
H36B H 0.502506 0.791946 0.356063 0.056 Uiso 1 1 calc R . . .
C37B C 0.4653(3) 0.8316(3) 0.2976(6) 0.045(3) Uani 1 1 d . . . .
C38B C 0.4323(3) 0.8394(2) 0.2411(6) 0.044(3) Uani 1 1 d . . . .
H38B H 0.425204 0.864200 0.226848 0.053 Uiso 1 1 calc R . . .
C39B C 0.4092(3) 0.8099(3) 0.2049(5) 0.041(3) Uani 1 1 d . . . .
H39B H 0.385096 0.814370 0.166733 0.049 Uiso 1 1 calc R . . .
Au3 Au 0.16748(2) 0.50235(2) 0.47376(2) 0.01946(8) Uani 1 1 d . . . .
S3 S 0.16683(7) 0.51710(7) 0.36126(12) 0.0311(5) Uani 1 1 d . . . .
O7 O 0.1336(2) 0.58544(18) 0.2655(4) 0.0421(18) Uani 1 1 d . . . .
O8B O 0.0159(8) 0.7278(8) 0.3236(13) 0.076(9) Uiso 0.5 1 d . P B 2
O9B O -0.0224(5) 0.6908(4) 0.3595(9) 0.051(4) Uiso 0.5 1 d . P B 2
N11 N 0.1815(2) 0.52151(16) 0.6245(3) 0.0154(14) Uani 1 1 d . . . .
N12 N 0.1576(2) 0.46650(17) 0.6067(4) 0.0216(16) Uani 1 1 d . . . .
N13 N 0.0898(2) 0.5433(2) 0.2960(4) 0.036(2) Uani 1 1 d . . . .
N14 N 0.0961(2) 0.4807(2) 0.2982(4) 0.0333(19) Uani 1 1 d . . . .
N15 N 0.0102(3) 0.6977(2) 0.3477(6) 0.058(3) Uani 1 1 d . . . .
C1C C 0.1694(2) 0.4953(2) 0.5754(4) 0.0185(17) Uani 1 1 d . . . .
C2C C 0.1764(2) 0.5083(2) 0.6877(4) 0.0186(18) Uani 1 1 d . . . .
H2C H 0.181885 0.521652 0.730512 0.022 Uiso 1 1 calc R . . .
C3C C 0.1627(3) 0.4740(2) 0.6771(4) 0.0218(19) Uani 1 1 d . . . .
H3C H 0.157400 0.457807 0.710912 0.026 Uiso 1 1 calc R . . .
C4C C 0.1988(3) 0.5565(2) 0.6128(4) 0.0241(19) Uani 1 1 d . . . .
C5C C 0.1706(3) 0.5845(2) 0.5815(4) 0.025(2) Uani 1 1 d . . . .
C6C C 0.1882(3) 0.6168(2) 0.5640(5) 0.031(2) Uani 1 1 d . . . .
H6C H 0.170699 0.636748 0.542841 0.037 Uiso 1 1 calc R . . .
C7C C 0.2305(3) 0.6203(2) 0.5769(4) 0.025(2) Uani 1 1 d . . . .
H7C H 0.241590 0.642325 0.563891 0.031 Uiso 1 1 calc R . . .
C8C C 0.2565(3) 0.5924(2) 0.6081(4) 0.026(2) Uani 1 1 d . . . .
H8C H 0.285464 0.595511 0.617438 0.031 Uiso 1 1 calc R . . .
C9C C 0.2413(3) 0.5592(2) 0.6268(4) 0.0214(19) Uani 1 1 d . . . .
C10C C 0.1252(3) 0.5817(2) 0.5695(5) 0.029(2) Uani 1 1 d . . . .
H10C H 0.119396 0.556538 0.584852 0.035 Uiso 1 1 calc R . . .
C11C C 0.1005(3) 0.5859(3) 0.4911(5) 0.046(3) Uani 1 1 d . . . .
H11D H 0.104171 0.610903 0.475200 0.069 Uiso 1 1 calc GR . . .
H11E H 0.071122 0.581452 0.485228 0.069 Uiso 1 1 calc GR . . .
H11F H 0.110532 0.567884 0.463138 0.069 Uiso 1 1 calc GR . . .
C12C C 0.1083(3) 0.6100(3) 0.6118(6) 0.049(3) Uani 1 1 d . . . .
H12D H 0.118549 0.604106 0.661970 0.074 Uiso 1 1 calc GR . . .
H12E H 0.077997 0.609172 0.596515 0.074 Uiso 1 1 calc GR . . .
H12F H 0.117485 0.634866 0.603716 0.074 Uiso 1 1 calc GR . . .
C13C C 0.2704(3) 0.5288(2) 0.6600(5) 0.033(2) Uani 1 1 d . . . .
H13C H 0.253854 0.508817 0.673608 0.040 Uiso 1 1 calc R . . .
C14C C 0.2916(3) 0.5122(2) 0.6087(5) 0.039(2) Uani 1 1 d . . . .
H14D H 0.270557 0.504887 0.565265 0.058 Uiso 1 1 calc GR . . .
H14E H 0.307636 0.490483 0.630189 0.058 Uiso 1 1 calc GR . . .
H14F H 0.310005 0.530602 0.597865 0.058 Uiso 1 1 calc GR . . .
C15C C 0.3028(3) 0.5415(3) 0.7260(5) 0.039(3) Uani 1 1 d . . . .
H15D H 0.319316 0.561246 0.714178 0.058 Uiso 1 1 calc GR . . .
H15E H 0.320751 0.520655 0.746619 0.058 Uiso 1 1 calc GR . . .
H15F H 0.289172 0.550683 0.759852 0.058 Uiso 1 1 calc GR . . .
C16C C 0.1453(3) 0.4310(2) 0.5731(4) 0.0225(19) Uani 1 1 d . . . .
C17C C 0.1764(3) 0.4065(2) 0.5707(4) 0.026(2) Uani 1 1 d . . . .
C18C C 0.1636(3) 0.3735(2) 0.5343(4) 0.029(2) Uani 1 1 d . . . .
H18C H 0.183745 0.356146 0.529891 0.035 Uiso 1 1 calc R . . .
C19C C 0.1224(3) 0.3657(2) 0.5049(5) 0.035(2) Uani 1 1 d . . . .
H19C H 0.114447 0.343145 0.480238 0.042 Uiso 1 1 calc R . . .
C20C C 0.0930(3) 0.3898(3) 0.5107(5) 0.038(3) Uani 1 1 d . . . .
H20C H 0.064645 0.383671 0.491058 0.046 Uiso 1 1 calc R . . .
C21C C 0.1037(3) 0.4239(2) 0.5454(5) 0.031(2) Uani 1 1 d . . . .
C22C C 0.2213(3) 0.4135(2) 0.6043(5) 0.026(2) Uani 1 1 d . . . .
H22C H 0.223865 0.437302 0.630817 0.032 Uiso 1 1 calc R . . .
C23C C 0.2447(3) 0.4177(3) 0.5504(5) 0.046(3) Uani 1 1 d . . . .
H23D H 0.244181 0.394272 0.525528 0.069 Uiso 1 1 calc GR . . .
H23E H 0.273438 0.424607 0.574229 0.069 Uiso 1 1 calc GR . . .
H23F H 0.231688 0.437008 0.516539 0.069 Uiso 1 1 calc GR . . .
C24C C 0.2408(3) 0.3834(2) 0.6568(5) 0.045(3) Uani 1 1 d . . . .
H24D H 0.224369 0.379767 0.689381 0.067 Uiso 1 1 calc GR . . .
H24E H 0.268982 0.390707 0.683306 0.067 Uiso 1 1 calc GR . . .
H24F H 0.241728 0.360315 0.631618 0.067 Uiso 1 1 calc GR . . .
C25C C 0.0701(3) 0.4512(3) 0.5477(5) 0.045(3) Uani 1 1 d . . . .
H25C H 0.083296 0.471414 0.581134 0.054 Uiso 1 1 calc R . . .
C26C C 0.0366(3) 0.4339(3) 0.5744(6) 0.055(3) Uani 1 1 d . . . .
H26D H 0.023942 0.413227 0.543730 0.083 Uiso 1 1 calc GR . . .
H26E H 0.015504 0.452368 0.574228 0.083 Uiso 1 1 calc GR . . .
H26F H 0.048937 0.424753 0.622422 0.083 Uiso 1 1 calc GR . . .
C27C C 0.0514(3) 0.4688(4) 0.4746(6) 0.063(4) Uani 1 1 d . . . .
H27D H 0.073653 0.478833 0.457676 0.095 Uiso 1 1 calc GR . . .
H27E H 0.032569 0.488826 0.477993 0.095 Uiso 1 1 calc GR . . .
H27F H 0.036144 0.450064 0.441598 0.095 Uiso 1 1 calc GR . . .
C28C C 0.1144(3) 0.5142(2) 0.3138(5) 0.030(2) Uani 1 1 d . . . .
C29C C 0.1193(3) 0.4449(3) 0.3084(6) 0.049(3) Uani 1 1 d . . . .
H29C H 0.110262 0.430182 0.264649 0.059 Uiso 1 1 calc R . . .
H29D H 0.149238 0.449937 0.318429 0.059 Uiso 1 1 calc R . . .
C30C C 0.1122(4) 0.4232(3) 0.3677(5) 0.053(3) Uani 1 1 d . . . .
H30D H 0.082564 0.418576 0.358339 0.080 Uiso 1 1 calc GR . . .
H30E H 0.122490 0.437206 0.411594 0.080 Uiso 1 1 calc GR . . .
H30F H 0.126936 0.399607 0.372180 0.080 Uiso 1 1 calc GR . . .
C31C C 0.0519(3) 0.4785(3) 0.2599(5) 0.045(3) Uani 1 1 d . . . .
H31C H 0.036902 0.498650 0.275682 0.054 Uiso 1 1 calc R . . .
H31D H 0.040599 0.454687 0.270124 0.054 Uiso 1 1 calc R . . .
C32C C 0.0453(4) 0.4820(3) 0.1802(6) 0.065(4) Uani 1 1 d . . . .
H32D H 0.015611 0.482068 0.155429 0.097 Uiso 1 1 calc GR . . .
H32E H 0.058385 0.461039 0.163989 0.097 Uiso 1 1 calc GR . . .
H32F H 0.057673 0.505074 0.170375 0.097 Uiso 1 1 calc GR . . .
C33C C 0.1042(3) 0.5780(3) 0.2873(5) 0.037(2) Uani 1 1 d . . . .
C34C C 0.0775(3) 0.6087(3) 0.3013(5) 0.030(2) Uani 1 1 d . . . .
C35C C 0.0890(3) 0.6448(3) 0.2935(6) 0.047(3) Uani 1 1 d . . . .
H35C H 0.112285 0.649640 0.277496 0.056 Uiso 1 1 calc R . . .
C36C C 0.0669(3) 0.6734(3) 0.3087(6) 0.045(3) Uani 1 1 d . . . .
H36C H 0.074678 0.698101 0.302586 0.054 Uiso 1 1 calc R . . .
C37C C 0.0340(3) 0.6669(3) 0.3324(6) 0.043(3) Uani 1 1 d . . . .
C38C C 0.0208(3) 0.6309(3) 0.3400(6) 0.048(3) Uani 1 1 d . . . .
H38C H -0.003006 0.626504 0.354806 0.058 Uiso 1 1 calc R . . .
C39C C 0.0437(3) 0.6021(3) 0.3253(5) 0.037(2) Uani 1 1 d . . . .
H39C H 0.036106 0.577365 0.331808 0.045 Uiso 1 1 calc R . . .
O6A O 0.5230(6) 0.8559(5) 0.3801(11) 0.067(5) Uiso 0.5 1 d . P A 1
O5A O 0.4803(6) 0.8924(6) 0.3253(12) 0.053(6) Uiso 0.5 1 d . P A 1
O9A O -0.0072(6) 0.6903(5) 0.3971(10) 0.060(5) Uiso 0.5 1 d . P B 1
O8A O 0.0214(6) 0.7290(6) 0.3434(11) 0.042(6) Uiso 0.5 1 d . P B 1

loop_
_atom_site_aniso_label
_atom_site_aniso_U_11
_atom_site_aniso_U_22
_atom_site_aniso_U_33
_atom_site_aniso_U_23
_atom_site_aniso_U_13
_atom_site_aniso_U_12
Au1 0.0225(2) 0.01741(16) 0.01718(19) -0.00220(14) 0.00996(15) -0.00226(14)
S1 0.0223(12) 0.0342(13) 0.0187(12) -0.0063(10) 0.0079(9) -0.0037(9)
O1 0.038(4) 0.026(3) 0.024(4) 0.002(3) 0.010(3) -0.001(3)
O2 0.055(6) 0.044(5) 0.072(6) 0.014(4) -0.013(5) 0.005(4)
O3 0.076(6) 0.024(4) 0.077(6) -0.001(4) 0.021(5) 0.016(4)
N1 0.026(4) 0.020(4) 0.017(4) -0.003(3) 0.011(3) -0.005(3)
N2 0.022(4) 0.017(3) 0.013(4) -0.006(3) 0.010(3) -0.002(3)
N3 0.031(5) 0.020(4) 0.029(4) -0.003(3) 0.011(4) -0.002(3)
N4 0.026(4) 0.019(4) 0.032(4) -0.003(3) 0.016(3) 0.003(3)
N5 0.027(5) 0.039(5) 0.058(6) 0.014(5) 0.014(5) -0.001(4)
C1A 0.014(5) 0.020(4) 0.022(5) 0.008(4) 0.006(4) -0.006(3)
C2A 0.032(5) 0.022(4) 0.012(4) -0.001(3) 0.015(4) -0.001(4)
C3A 0.025(5) 0.019(4) 0.021(5) -0.012(4) 0.011(4) -0.004(4)
C4A 0.034(6) 0.022(4) 0.030(5) -0.015(4) 0.023(4) -0.015(4)
C5A 0.026(5) 0.025(4) 0.029(5) 0.002(4) 0.025(4) 0.003(4)
C6A 0.049(7) 0.018(4) 0.047(6) -0.007(4) 0.031(5) -0.006(4)
C7A 0.060(8) 0.027(5) 0.062(8) -0.014(5) 0.047(7) -0.015(5)
C8A 0.038(6) 0.045(6) 0.035(6) -0.023(5) 0.025(5) -0.024(5)
C9A 0.040(6) 0.030(5) 0.021(5) -0.010(4) 0.021(4) -0.016(4)
C10A 0.043(6) 0.029(5) 0.030(5) 0.003(4) 0.021(5) 0.005(4)
C11A 0.040(6) 0.037(6) 0.042(7) 0.010(5) 0.021(5) 0.002(5)
C12A 0.070(8) 0.029(5) 0.046(7) 0.002(5) 0.025(6) 0.008(5)
C13A 0.030(5) 0.034(5) 0.022(5) 0.000(4) 0.009(4) -0.012(4)
C14A 0.080(9) 0.059(7) 0.025(6) 0.003(5) 0.011(6) -0.009(6)
C15A 0.032(6) 0.054(7) 0.041(6) 0.009(5) 0.014(5) 0.015(5)
C16A 0.035(6) 0.019(4) 0.026(5) -0.007(4) 0.021(4) -0.011(4)
C17A 0.027(5) 0.025(5) 0.013(4) -0.004(4) 0.009(4) 0.002(4)
C18A 0.060(7) 0.018(4) 0.028(5) 0.004(4) 0.026(5) 0.004(4)
C19A 0.063(8) 0.020(5) 0.043(6) -0.009(4) 0.035(6) -0.012(5)
C20A 0.040(6) 0.028(5) 0.047(7) -0.012(5) 0.029(5) -0.011(4)
C21A 0.032(6) 0.028(5) 0.029(6) -0.005(4) 0.015(5) -0.005(4)
C22A 0.033(6) 0.018(4) 0.033(6) 0.008(4) 0.019(5) 0.004(4)
C23A 0.044(6) 0.036(5) 0.023(5) 0.008(4) 0.018(5) -0.001(4)
C24A 0.027(6) 0.053(7) 0.034(6) -0.002(5) 0.009(5) 0.008(5)
C25A 0.020(5) 0.041(6) 0.031(6) -0.006(4) 0.009(4) 0.000(4)
C26A 0.054(8) 0.075(9) 0.044(7) 0.001(6) 0.004(6) -0.024(7)
C27A 0.062(8) 0.077(9) 0.041(7) 0.016(6) 0.019(6) 0.037(7)
C28A 0.027(5) 0.026(5) 0.024(5) -0.002(4) 0.007(4) 0.003(4)
C29A 0.040(6) 0.016(4) 0.020(5) 0.002(3) 0.015(4) -0.006(4)
C30A 0.042(6) 0.034(5) 0.030(6) -0.009(4) 0.019(5) -0.002(4)
C31A 0.035(6) 0.024(5) 0.051(7) -0.012(4) 0.022(5) -0.009(4)
C32A 0.050(7) 0.070(8) 0.053(7) -0.012(6) 0.040(6) -0.014(6)
C33A 0.031(6) 0.016(4) 0.029(5) 0.009(4) 0.012(4) 0.001(4)
C34A 0.026(5) 0.025(5) 0.039(6) 0.010(4) 0.020(5) 0.003(4)
C35A 0.047(7) 0.024(5) 0.051(7) -0.001(5) 0.009(5) 0.004(5)
C36A 0.035(6) 0.040(6) 0.041(6) -0.005(5) -0.002(5) -0.001(5)
C37A 0.026(5) 0.029(5) 0.051(6) 0.010(5) 0.015(4) -0.004(5)
C38A 0.038(5) 0.023(5) 0.039(5) -0.004(4) 0.017(4) 0.002(4)
C39A 0.034(6) 0.036(5) 0.024(5) -0.006(4) 0.009(4) -0.004(4)
Au2 0.0229(2) 0.01871(16) 0.01463(18) 0.00038(14) 0.00847(15) 0.00088(14)
S2 0.0258(13) 0.0356(13) 0.0149(11) 0.0026(10) 0.0077(9) 0.0012(10)
O4 0.051(5) 0.034(4) 0.025(4) -0.001(3) 0.000(3) 0.002(3)
N6 0.027(4) 0.024(4) 0.016(4) 0.001(3) 0.013(3) -0.004(3)
N7 0.034(4) 0.020(4) 0.014(4) -0.002(3) 0.013(3) 0.000(3)
N8 0.030(5) 0.025(4) 0.028(4) -0.004(3) 0.011(4) -0.003(3)
N9 0.030(5) 0.027(4) 0.032(5) 0.005(3) 0.003(4) 0.000(3)
N10 0.049(7) 0.055(7) 0.070(8) -0.007(6) -0.003(6) -0.004(5)
C1B 0.022(5) 0.018(4) 0.023(5) 0.004(4) 0.005(4) 0.001(4)
C2B 0.029(5) 0.022(4) 0.021(5) 0.004(4) 0.017(4) -0.001(4)
C3B 0.020(5) 0.037(5) 0.011(4) 0.002(4) 0.009(4) -0.009(4)
C4B 0.039(6) 0.015(4) 0.020(5) 0.005(3) 0.017(4) -0.003(4)
C5B 0.048(6) 0.026(5) 0.021(5) 0.002(4) 0.017(5) -0.009(4)
C6B 0.064(8) 0.026(5) 0.047(7) -0.008(5) 0.043(6) -0.011(5)
C7B 0.082(9) 0.019(5) 0.057(8) 0.007(5) 0.048(7) 0.006(5)
C8B 0.059(7) 0.033(6) 0.034(6) 0.013(5) 0.025(5) 0.019(5)
C9B 0.039(6) 0.020(5) 0.030(6) 0.004(4) 0.009(5) 0.012(4)
C10B 0.039(6) 0.025(5) 0.032(6) -0.003(4) 0.012(5) -0.009(4)
C11B 0.055(8) 0.064(7) 0.029(6) 0.003(5) 0.013(5) -0.017(6)
C12B 0.055(8) 0.058(7) 0.044(7) -0.031(6) 0.023(6) -0.020(6)
C13B 0.036(7) 0.045(6) 0.044(7) 0.004(5) 0.008(5) 0.015(5)
C14B 0.048(8) 0.059(8) 0.060(8) -0.007(6) -0.005(6) 0.020(6)
C15B 0.050(8) 0.054(7) 0.051(8) -0.003(6) 0.006(6) -0.013(6)
C16B 0.036(6) 0.024(5) 0.017(5) 0.002(4) 0.015(4) -0.002(4)
C17B 0.048(6) 0.024(5) 0.012(5) -0.003(3) 0.017(4) -0.001(4)
C18B 0.061(7) 0.016(4) 0.022(5) 0.002(4) 0.016(5) 0.005(4)
C19B 0.075(8) 0.023(5) 0.021(5) 0.003(4) 0.018(5) 0.020(5)
C20B 0.038(6) 0.035(5) 0.025(5) -0.002(4) 0.012(5) 0.011(5)
C21B 0.031(5) 0.035(5) 0.014(5) 0.000(4) 0.012(4) 0.009(4)
C22B 0.034(6) 0.021(5) 0.045(6) 0.005(4) 0.017(5) 0.000(4)
C23B 0.061(8) 0.037(6) 0.053(7) -0.008(5) 0.035(6) -0.015(5)
C24B 0.035(6) 0.036(6) 0.038(6) -0.009(5) 0.008(5) 0.000(4)
C25B 0.029(5) 0.037(5) 0.017(5) 0.003(4) 0.011(4) 0.007(4)
C26B 0.043(6) 0.040(6) 0.031(6) 0.001(5) 0.014(5) -0.003(5)
C27B 0.040(6) 0.053(7) 0.037(6) 0.010(5) 0.016(5) 0.013(5)
C28B 0.029(5) 0.038(5) 0.012(4) -0.003(4) 0.009(4) 0.001(4)
C29B 0.049(7) 0.033(6) 0.044(7) 0.003(5) 0.021(5) 0.002(5)
C30B 0.061(8) 0.033(6) 0.047(7) 0.001(5) 0.027(6) 0.008(5)
C31B 0.025(5) 0.029(5) 0.045(6) 0.006(4) 0.010(5) 0.009(4)
C32B 0.030(6) 0.064(7) 0.051(7) 0.005(6) 0.025(5) 0.001(5)
C33B 0.040(6) 0.035(5) 0.016(5) -0.001(4) 0.013(4) -0.002(4)
C34B 0.029(6) 0.032(5) 0.029(6) 0.002(4) 0.008(4) -0.001(4)
C35B 0.031(6) 0.033(5) 0.041(6) 0.010(5) 0.003(5) -0.001(4)
C36B 0.041(7) 0.043(6) 0.048(7) -0.008(5) 0.001(5) 0.000(5)
C37B 0.036(6) 0.037(6) 0.059(7) -0.028(5) 0.009(5) -0.010(5)
C38B 0.046(7) 0.019(5) 0.064(8) -0.001(5) 0.010(6) -0.002(4)
C39B 0.047(7) 0.035(6) 0.034(6) -0.002(5) 0.003(5) 0.011(5)
Au3 0.02242(17) 0.02073(16) 0.01630(16) 0.00089(15) 0.00737(12) -0.00150(15)
S3 0.0239(13) 0.0508(14) 0.0192(12) 0.0075(11) 0.0073(10) 0.0011(11)
O7 0.047(5) 0.042(4) 0.053(5) -0.002(3) 0.037(4) 0.000(3)
N11 0.024(4) 0.010(3) 0.013(3) 0.002(3) 0.006(3) -0.004(3)
N12 0.025(4) 0.017(3) 0.024(4) -0.003(3) 0.008(3) -0.001(3)
N13 0.032(5) 0.032(5) 0.041(5) -0.003(4) 0.006(4) 0.004(4)
N14 0.043(5) 0.028(4) 0.032(5) 0.005(4) 0.014(4) 0.001(4)
N15 0.068(8) 0.035(5) 0.076(8) 0.003(5) 0.029(6) -0.001(5)
C1C 0.017(4) 0.018(4) 0.024(4) 0.004(4) 0.013(3) 0.003(3)
C2C 0.018(4) 0.027(5) 0.010(4) 0.001(3) 0.002(3) 0.005(3)
C3C 0.026(5) 0.029(5) 0.015(4) -0.002(4) 0.012(4) 0.005(4)
C4C 0.034(5) 0.018(4) 0.021(5) 0.004(3) 0.008(4) -0.002(4)
C5C 0.030(6) 0.018(4) 0.026(5) -0.008(4) 0.008(4) -0.002(4)
C6C 0.047(6) 0.019(4) 0.027(5) -0.002(4) 0.012(5) 0.005(4)
C7C 0.045(6) 0.020(4) 0.017(5) -0.008(4) 0.018(4) -0.007(4)
C8C 0.032(5) 0.028(5) 0.022(5) -0.009(4) 0.016(4) -0.015(4)
C9C 0.030(5) 0.015(4) 0.025(5) 0.004(3) 0.017(4) -0.001(4)
C10C 0.032(6) 0.021(4) 0.030(6) 0.001(4) 0.003(4) 0.000(4)
C11C 0.038(7) 0.046(6) 0.046(7) -0.012(5) 0.000(5) 0.004(5)
C12C 0.045(7) 0.055(7) 0.050(7) -0.004(6) 0.018(6) 0.005(5)
C13C 0.027(5) 0.025(5) 0.051(7) 0.005(4) 0.016(5) -0.003(4)
C14C 0.040(6) 0.032(5) 0.038(6) 0.002(4) 0.004(5) 0.005(4)
C15C 0.033(6) 0.056(7) 0.034(6) 0.023(5) 0.020(5) 0.003(5)
C16C 0.027(5) 0.018(4) 0.019(5) -0.002(3) 0.000(4) -0.008(4)
C17C 0.039(6) 0.018(4) 0.020(5) 0.003(4) 0.008(4) -0.004(4)
C18C 0.050(6) 0.018(4) 0.020(5) 0.002(4) 0.011(4) -0.002(4)
C19C 0.053(7) 0.026(5) 0.028(5) 0.007(4) 0.014(5) -0.015(5)
C20C 0.028(6) 0.044(6) 0.039(6) -0.006(5) 0.004(5) -0.022(5)
C21C 0.040(6) 0.032(5) 0.021(5) 0.001(4) 0.011(4) -0.006(4)
C22C 0.029(5) 0.021(4) 0.031(5) -0.005(4) 0.012(4) -0.003(4)
C23C 0.044(7) 0.049(6) 0.051(7) -0.013(5) 0.023(6) -0.004(5)
C24C 0.048(7) 0.025(5) 0.050(7) -0.010(5) -0.003(5) 0.005(5)
C25C 0.036(6) 0.050(7) 0.043(7) -0.010(5) 0.005(5) -0.015(5)
C26C 0.041(7) 0.055(7) 0.072(9) -0.016(6) 0.021(6) -0.022(6)
C27C 0.050(8) 0.091(10) 0.053(8) 0.021(7) 0.020(6) 0.034(7)
C28C 0.033(6) 0.032(5) 0.028(5) 0.002(4) 0.014(4) -0.007(4)
C29C 0.050(7) 0.038(6) 0.060(8) 0.023(6) 0.018(6) 0.018(5)
C30C 0.086(9) 0.032(6) 0.043(7) 0.001(5) 0.020(6) -0.006(6)
C31C 0.045(7) 0.036(6) 0.047(7) -0.002(5) 0.003(5) -0.006(5)
C32C 0.063(9) 0.071(8) 0.047(8) -0.007(6) -0.004(6) 0.000(7)
C33C 0.041(7) 0.038(6) 0.029(6) 0.001(5) 0.007(5) 0.002(5)
C34C 0.032(6) 0.039(6) 0.028(5) -0.002(4) 0.020(5) 0.003(4)
C35C 0.047(7) 0.026(5) 0.073(9) 0.003(5) 0.027(6) 0.005(5)
C36C 0.050(7) 0.031(5) 0.061(8) -0.006(5) 0.027(6) -0.010(5)
C37C 0.047(7) 0.025(5) 0.064(8) 0.000(5) 0.026(6) 0.006(5)
C38C 0.039(7) 0.048(7) 0.069(8) 0.006(6) 0.033(6) 0.010(5)
C39C 0.048(7) 0.035(5) 0.035(6) 0.000(4) 0.021(5) 0.008(5)

loop_
_atom_type_symbol
_atom_type_description
_atom_type_scat_dispersion_real
_atom_type_scat_dispersion_imag
_atom_type_scat_source
C C 0.0033 0.0016 'International Tables Vol C Tables 4.2.6.8 and 6.1.1.4'
H H 0.0000 0.0000 'International Tables Vol C Tables 4.2.6.8 and 6.1.1.4'
Au Au -2.0133 8.8022 'International Tables Vol C Tables 4.2.6.8 and 6.1.1.4'
N N 0.0061 0.0033 'International Tables Vol C Tables 4.2.6.8 and 6.1.1.4'
O O 0.0106 0.0060 'International Tables Vol C Tables 4.2.6.8 and 6.1.1.4'
S S 0.1246 0.1234 'International Tables Vol C Tables 4.2.6.8 and 6.1.1.4'

loop_
_exptl_crystal_face_index_h
_exptl_crystal_face_index_k
_exptl_crystal_face_index_l
_exptl_crystal_face_perp_dist
-1.00 -1.00 0.00 0.0250
1.00 1.00 0.00 0.0250
1.00 1.00 2.00 0.0500
-1.00 -1.00 -2.00 0.0500
1.00 -1.00 0.00 0.0200
-1.00 1.00 0.00 0.0200
5.00 5.00 -1.00 0.0200

loop_
_geom_angle_atom_site_label_1
_geom_angle_atom_site_label_2
_geom_angle_atom_site_label_3
_geom_angle
C1A Au1 S1 177.0(2)
C28A S1 Au1 100.5(3)
C1A N1 C2A 111.8(7)
C1A N1 C4A 126.5(7)
C2A N1 C4A 121.6(7)
C1A N2 C3A 111.8(6)
C1A N2 C16A 122.6(6)
C3A N2 C16A 124.7(6)
C28A N3 C33A 123.9(8)
C28A N4 C29A 124.8(7)
C28A N4 C31A 119.2(7)
C29A N4 C31A 115.7(7)
O2 N5 C37A 117.4(9)
O3 N5 O2 124.0(9)
O3 N5 C37A 118.6(9)
N1 C1A Au1 126.4(6)
N2 C1A Au1 130.8(6)
N2 C1A N1 102.8(7)
C3A C2A N1 106.4(7)
C2A C3A N2 107.2(7)
C5A C4A N1 118.9(8)
C5A C4A C9A 123.7(8)
C9A C4A N1 117.3(8)
C4A C5A C6A 117.2(9)
C4A C5A C10A 121.5(8)
C6A C5A C10A 121.2(8)
C7A C6A C5A 119.8(9)
C6A C7A C8A 122.4(9)
C9A C8A C7A 118.8(10)
C4A C9A C13A 122.6(7)
C8A C9A C4A 118.0(9)
C8A C9A C13A 119.4(9)
C5A C10A C11A 110.8(7)
C5A C10A C12A 114.6(8)
C12A C10A C11A 109.7(8)
C9A C13A C14A 113.0(8)
C15A C13A C9A 110.6(7)
C15A C13A C14A 109.9(8)
C17A C16A N2 115.7(7)
C21A C16A N2 119.8(8)
C21A C16A C17A 124.5(8)
C16A C17A C22A 123.7(7)
C18A C17A C16A 115.2(8)
C18A C17A C22A 121.0(8)
C19A C18A C17A 121.0(9)
C20A C19A C18A 121.2(9)
C19A C20A C21A 120.7(9)
C16A C21A C20A 117.4(9)
C16A C21A C25A 122.2(8)
C20A C21A C25A 120.3(9)
C17A C22A C23A 110.5(7)
C24A C22A C17A 112.0(7)
C24A C22A C23A 111.9(7)
C21A C25A C26A 111.6(8)
C21A C25A C27A 111.3(8)
C26A C25A C27A 110.4(8)
N3 C28A S1 123.4(7)
N3 C28A N4 118.9(8)
N4 C28A S1 117.6(6)
N4 C29A C30A 112.6(7)
N4 C31A C32A 111.4(8)
O1 C33A N3 126.7(8)
O1 C33A C34A 118.6(8)
N3 C33A C34A 114.4(8)
C35A C34A C33A 121.9(8)
C39A C34A C33A 119.9(9)
C39A C34A C35A 118.1(8)
C36A C35A C34A 121.6(9)
C37A C36A C35A 118.0(9)
C36A C37A N5 119.1(9)
C36A C37A C38A 122.8(9)
C38A C37A N5 118.0(9)
C39A C38A C37A 117.9(8)
C38A C39A C34A 121.5(9)
C1B Au2 S2 174.1(2)
C28B S2 Au2 101.3(3)
C1B N6 C2B 111.5(7)
C1B N6 C4B 124.7(7)
C2B N6 C4B 123.7(7)
C1B N7 C3B 109.6(7)
C1B N7 C16B 123.6(7)
C3B N7 C16B 126.7(7)
C28B N8 C33B 122.0(8)
C28B N9 C29B 124.6(8)
C28B N9 C31B 119.6(7)
C31B N9 C29B 115.2(7)
O5B N10 C37B 113.9(13)
O6B N10 O5B 131.6(16)
O6B N10 C37B 112.2(13)
O6A N10 C37B 120.2(13)
O5A N10 C37B 119.8(14)
O5A N10 O6A 119.8(17)
N6 C1B Au2 130.3(6)
N6 C1B N7 105.1(7)
N7 C1B Au2 124.5(6)
C3B C2B N6 106.7(7)
C2B C3B N7 107.1(8)
C5B C4B N6 118.1(8)
C9B C4B N6 119.0(8)
C9B C4B C5B 122.9(8)
C4B C5B C10B 121.2(8)
C6B C5B C4B 116.8(9)
C6B C5B C10B 122.0(9)
C7B C6B C5B 121.1(10)
C6B C7B C8B 121.7(9)
C7B C8B C9B 120.1(10)
C4B C9B C8B 117.3(9)
C4B C9B C13B 122.4(8)
C8B C9B C13B 120.2(9)
C5B C10B C11B 113.1(8)
C5B C10B C12B 110.1(8)
C11B C10B C12B 109.3(8)
C9B C13B C14B 113.4(9)
C9B C13B C15B 109.9(9)
C15B C13B C14B 110.2(9)
C17B C16B N7 117.2(8)
C21B C16B N7 117.4(7)
C21B C16B C17B 125.3(8)
C16B C17B C22B 123.6(8)
C18B C17B C16B 114.6(9)
C18B C17B C22B 121.8(8)
C19B C18B C17B 122.6(9)
C18B C19B C20B 120.7(9)
C19B C20B C21B 121.4(9)
C16B C21B C20B 115.4(9)
C16B C21B C25B 123.1(8)
C20B C21B C25B 121.4(8)
C17B C22B C23B 111.3(8)
C17B C22B C24B 112.3(7)
C23B C22B C24B 110.6(8)
C21B C25B C27B 112.6(7)
C26B C25B C21B 110.6(7)
C26B C25B C27B 111.2(8)
N8 C28B S2 124.6(7)
N8 C28B N9 116.8(8)
N9 C28B S2 118.6(7)
N9 C29B C30B 112.2(8)
N9 C31B C32B 111.0(7)
O4 C33B N8 126.5(9)
O4 C33B C34B 119.3(8)
N8 C33B C34B 114.0(8)
C35B C34B C33B 122.0(8)
C39B C34B C33B 117.0(9)
C39B C34B C35B 121.0(9)
C36B C35B C34B 119.1(9)
C37B C36B C35B 118.7(10)
C36B C37B N10 116.8(10)
C38B C37B N10 119.6(10)
C38B C37B C36B 123.4(9)
C37B C38B C39B 117.8(9)
C34B C39B C38B 119.8(9)
C1C Au3 S3 173.6(2)
C28C S3 Au3 103.3(3)
C1C N11 C2C 108.7(6)
C1C N11 C4C 123.8(6)
C2C N11 C4C 127.4(7)
C1C N12 C3C 110.6(7)
C1C N12 C16C 124.2(7)
C3C N12 C16C 124.9(7)
C28C N13 C33C 122.7(8)
C28C N14 C29C 123.9(8)
C28C N14 C31C 119.6(8)
C31C N14 C29C 116.0(8)
O8B N15 C37C 115.8(15)
O9B N15 O8B 120.9(17)
O9B N15 C37C 118.0(11)
O9A N15 C37C 113.3(11)
O8A N15 C37C 119.8(13)
O8A N15 O9A 117.8(15)
N11 C1C Au3 123.7(5)
N11 C1C N12 106.4(7)
N12 C1C Au3 129.8(6)
C3C C2C N11 107.9(7)
C2C C3C N12 106.2(7)
C5C C4C N11 116.8(8)
C9C C4C N11 118.4(7)
C9C C4C C5C 124.4(8)
C4C C5C C10C 123.7(8)
C6C C5C C4C 115.5(8)
C6C C5C C10C 120.8(8)
C7C C6C C5C 121.4(8)
C8C C7C C6C 120.7(8)
C7C C8C C9C 121.3(8)
C4C C9C C8C 116.6(8)
C4C C9C C13C 123.1(7)
C8C C9C C13C 120.3(8)
C5C C10C C11C 112.5(8)
C5C C10C C12C 113.6(8)
C12C C10C C11C 108.0(8)
C9C C13C C14C 111.8(8)
C9C C13C C15C 112.1(8)
C15C C13C C14C 109.6(8)
C17C C16C N12 117.8(7)
C21C C16C N12 118.0(8)
C21C C16C C17C 124.2(8)
C16C C17C C18C 116.3(8)
C16C C17C C22C 123.8(8)
C18C C17C C22C 119.8(8)
C19C C18C C17C 121.1(9)
C20C C19C C18C 120.7(9)
C19C C20C C21C 121.2(9)
C16C C21C C20C 116.4(9)
C16C C21C C25C 123.6(8)
C20C C21C C25C 119.9(9)
C17C C22C C23C 112.0(8)
C17C C22C C24C 111.5(7)
C23C C22C C24C 110.2(8)
C21C C25C C26C 112.4(9)
C21C C25C C27C 110.0(8)
C26C C25C C27C 111.1(9)
N13 C28C S3 123.6(7)
N13 C28C N14 116.2(8)
N14 C28C S3 120.0(7)
C30C C29C N14 111.3(8)
N14 C31C C32C 110.2(9)
O7 C33C N13 126.8(9)
O7 C33C C34C 119.8(9)
N13 C33C C34C 113.2(8)
C35C C34C C33C 118.0(8)
C39C C34C C33C 122.6(9)
C39C C34C C35C 119.3(9)
C36C C35C C34C 120.1(10)
C37C C36C C35C 120.5(9)
C36C C37C N15 120.1(9)
C36C C37C C38C 121.4(9)
C38C C37C N15 118.4(9)
C39C C38C C37C 117.7(9)
C38C C39C C34C 120.9(9)

loop_
_geom_bond_atom_site_label_1
_geom_bond_atom_site_label_2
_geom_bond_distance
Au1 S1 2.292(2)
Au1 C1A 1.973(8)
S1 C28A 1.778(9)
O1 C33A 1.225(10)
O2 N5 1.213(11)
O3 N5 1.205(10)
N1 C1A 1.375(9)
N1 C2A 1.393(9)
N1 C4A 1.451(10)
N2 C1A 1.363(10)
N2 C3A 1.393(10)
N2 C16A 1.448(10)
N3 C28A 1.298(10)
N3 C33A 1.350(10)
N4 C28A 1.352(10)
N4 C29A 1.449(10)
N4 C31A 1.449(10)
N5 C37A 1.494(12)
C2A C3A 1.335(10)
C4A C5A 1.380(12)
C4A C9A 1.399(12)
C5A C6A 1.403(11)
C5A C10A 1.498(12)
C6A C7A 1.368(14)
C7A C8A 1.398(14)
C8A C9A 1.386(11)
C9A C13A 1.539(12)
C10A C11A 1.567(11)
C10A C12A 1.561(12)
C13A C14A 1.547(12)
C13A C15A 1.520(12)
C16A C17A 1.418(12)
C16A C21A 1.360(12)
C17A C18A 1.404(11)
C17A C22A 1.506(11)
C18A C19A 1.371(13)
C19A C20A 1.370(13)
C20A C21A 1.389(12)
C21A C25A 1.528(12)
C22A C23A 1.536(11)
C22A C24A 1.494(12)
C25A C26A 1.535(13)
C25A C27A 1.535(12)
C29A C30A 1.507(11)
C31A C32A 1.524(12)
C33A C34A 1.504(11)
C34A C35A 1.392(13)
C34A C39A 1.392(12)
C35A C36A 1.374(13)
C36A C37A 1.373(12)
C37A C38A 1.381(13)
C38A C39A 1.373(12)
Au2 S2 2.295(2)
Au2 C1B 2.008(9)
S2 C28B 1.767(9)
O4 C33B 1.238(11)
O5B N10 1.34(2)
O6B N10 1.27(2)
N6 C1B 1.339(10)
N6 C2B 1.382(9)
N6 C4B 1.440(10)
N7 C1B 1.353(10)
N7 C3B 1.406(10)
N7 C16B 1.452(10)
N8 C28B 1.322(10)
N8 C33B 1.378(11)
N9 C28B 1.347(11)
N9 C29B 1.477(11)
N9 C31B 1.477(10)
N10 C37B 1.486(12)
N10 O6A 1.19(2)
N10 O5A 1.15(2)
C2B C3B 1.328(11)
C4B C5B 1.436(12)
C4B C9B 1.377(12)
C5B C6B 1.385(12)
C5B C10B 1.493(13)
C6B C7B 1.366(14)
C7B C8B 1.383(14)
C8B C9B 1.416(12)
C9B C13B 1.517(13)
C10B C11B 1.527(12)
C10B C12B 1.554(12)
C13B C14B 1.523(13)
C13B C15B 1.520(13)
C16B C17B 1.408(11)
C16B C21B 1.372(12)
C17B C18B 1.399(11)
C17B C22B 1.515(12)
C18B C19B 1.338(13)
C19B C20B 1.373(13)
C20B C21B 1.407(12)
C21B C25B 1.514(12)
C22B C23B 1.515(12)
C22B C24B 1.528(12)
C25B C26B 1.514(12)
C25B C27B 1.523(11)
C29B C30B 1.515(12)
C31B C32B 1.518(12)
C33B C34B 1.518(12)
C34B C35B 1.388(12)
C34B C39B 1.382(12)
C35B C36B 1.379(13)
C36B C37B 1.379(14)
C37B C38B 1.361(14)
C38B C39B 1.393(13)
Au3 S3 2.295(2)
Au3 C1C 2.020(8)
S3 C28C 1.750(9)
O7 C33C 1.228(11)
O8B N15 1.23(3)
O9B N15 1.220(17)
N11 C1C 1.335(9)
N11 C2C 1.402(9)
N11 C4C 1.443(9)
N12 C1C 1.336(9)
N12 C3C 1.387(10)
N12 C16C 1.451(10)
N13 C28C 1.328(11)
N13 C33C 1.377(12)
N14 C28C 1.355(11)
N14 C29C 1.498(11)
N14 C31C 1.470(12)
N15 C37C 1.461(12)
N15 O9A 1.314(19)
N15 O8A 1.21(2)
C2C C3C 1.319(11)
C4C C5C 1.407(11)
C4C C9C 1.388(11)
C5C C6C 1.400(11)
C5C C10C 1.488(12)
C6C C7C 1.386(12)
C7C C8C 1.363(12)
C8C C9C 1.399(11)
C9C C13C 1.494(12)
C10C C11C 1.544(12)
C10C C12C 1.541(12)
C13C C14C 1.533(12)
C13C C15C 1.512(13)
C16C C17C 1.388(12)
C16C C21C 1.379(12)
C17C C18C 1.398(11)
C17C C22C 1.491(12)
C18C C19C 1.373(12)
C19C C20C 1.356(13)
C20C C21C 1.407(12)
C21C C25C 1.520(13)
C22C C23C 1.520(12)
C22C C24C 1.520(12)
C25C C26C 1.521(12)
C25C C27C 1.544(14)
C29C C30C 1.495(12)
C31C C32C 1.540(14)
C33C C34C 1.509(12)
C34C C35C 1.388(12)
C34C C39C 1.384(12)
C35C C36C 1.362(13)
C36C C37C 1.353(13)
C37C C38C 1.400(13)
C38C C39C 1.382(12)

loop_
_cod_changelog_entry_id
_cod_changelog_entry_author
_cod_changelog_entry_date
_cod_changelog_entry_text
1 'Vaitkus, Antanas' 2022-06-28T20:20:00+03:00
;
 Removed the '_chemical_name_systematic' data item that had an incorrect value.
;
